data_4502965
loop_
_publ_author_name
'Kounavi, Konstantina A.'
'Manos, Manolis J.'
'Moushi, Eleni E.'
'Kitos, Alexandros A.'
'Papatriantafyllopoulou, Constantina'
'Tasiopoulos, Anastasios J.'
'Nastopoulos, Vassilios'

_publ_section_title
;
 A Systematic Evaluation of the Interplay of Weak and Strong
 Supramolecular Interactions in a Series of Co(II) and Zn(II) Complexes
 Tuned by Ligand Modification
;
_journal_issue 1
_journal_name_full 'Crystal Growth &amp; Design'
_journal_page_first 429
_journal_paper_doi 10.1021/cg201271p
_journal_volume 12
_journal_year 2012
_chemical_formula_moiety '(C64 H56 Co N8 2+), 1.26(C H4 O), 0.74(H2 O), 2(Cl O4 1-)'
_chemical_formula_sum 'C65.26 H62.52 Cl2 Co N8 O10'
_chemical_formula_weight 1248.70
_space_group_IT_number 15
_symmetry_cell_setting monoclinic
_symmetry_space_group_name_Hall '-C 2yc'
_symmetry_space_group_name_H-M 'C 1 2/c 1'
_atom_sites_solution_hydrogens geom
_atom_sites_solution_primary direct
_atom_sites_solution_secondary difmap
_audit_creation_method SHELXL-97
_cell_angle_alpha 90.00
_cell_angle_beta 103.003(3)
_cell_angle_gamma 90.00
_cell_formula_units_Z 4
_cell_length_a 25.1956(7)
_cell_length_b 17.7799(5)
_cell_length_c 13.5452(4)
_cell_measurement_reflns_used 6116
_cell_measurement_temperature 100(2)
_cell_measurement_theta_max 30.2780
_cell_measurement_theta_min 3.0829
_cell_volume 5912.3(3)
_computing_cell_refinement 'CrysAlis RED (Oxford Diffraction, 2009)'
_computing_data_collection 'CrysAlis CCD (Oxford Diffraction, 2009)'
_computing_data_reduction 'CrysAlis RED (Oxford Diffraction, 2009)'
_computing_molecular_graphics
;ORTEP-3 for Windows (Farrugia, 1997); PLATON (Spek, 1990);
MERCURY (Bruno et al. 2002)
;
_computing_publication_material 'WINGX (Farrugia, 1999)'
_computing_structure_refinement 'SHELXL-97 (Sheldrick, 1997)'
_computing_structure_solution 'SIR92 (Altomare et al., 1994)'
_diffrn_ambient_temperature 100(2)
_diffrn_detector_area_resol_mean 16.0288
_diffrn_measured_fraction_theta_full 0.992
_diffrn_measured_fraction_theta_max 0.992
_diffrn_measurement_device_type 'Oxford Diffraction Xcalibur-3 with Sapphire CCD'
_diffrn_measurement_method '\w scans'
_diffrn_radiation_monochromator graphite
_diffrn_radiation_source 'Enhance (Mo) X-ray source'
_diffrn_radiation_type MoK\a
_diffrn_radiation_wavelength 0.71073
_diffrn_reflns_av_R_equivalents 0.0598
_diffrn_reflns_av_sigmaI/netI 0.1105
_diffrn_reflns_limit_h_max 30
_diffrn_reflns_limit_h_min -34
_diffrn_reflns_limit_k_max 24
_diffrn_reflns_limit_k_min -24
_diffrn_reflns_limit_l_max 18
_diffrn_reflns_limit_l_min -18
_diffrn_reflns_number 25845
_diffrn_reflns_theta_full 29.00
_diffrn_reflns_theta_max 29.00
_diffrn_reflns_theta_min 3.09
_exptl_absorpt_coefficient_mu 0.449
_exptl_absorpt_correction_T_max 0.950
_exptl_absorpt_correction_T_min 0.937
_exptl_absorpt_correction_type multi-scan
_exptl_absorpt_process_details 'Empirical absorption correction (CrysAlis RED, Oxford Diffraction)'
_exptl_crystal_colour violet
_exptl_crystal_density_diffrn 1.403
_exptl_crystal_density_method 'not measured'
_exptl_crystal_description prism
_exptl_crystal_F_000 2604.1
_exptl_crystal_size_max 0.22
_exptl_crystal_size_mid 0.14
_exptl_crystal_size_min 0.12
_refine_diff_density_max 0.807
_refine_diff_density_min -0.509
_refine_diff_density_rms 0.070
_refine_ls_extinction_method none
_refine_ls_goodness_of_fit_ref 0.942
_refine_ls_hydrogen_treatment mixed
_refine_ls_matrix_type full
_refine_ls_number_parameters 413
_refine_ls_number_reflns 7799
_refine_ls_number_restraints 11
_refine_ls_restrained_S_all 0.945
_refine_ls_R_factor_all 0.0947
_refine_ls_R_factor_gt 0.0474
_refine_ls_shift/su_max 0.000
_refine_ls_shift/su_mean 0.000
_refine_ls_structure_factor_coef Fsqd
_refine_ls_weighting_details 'calc w=1/[\s^2^(Fo^2^)+(0.0354P)^2^] where P=(Fo^2^+2Fc^2^)/3'
_refine_ls_weighting_scheme calc
_refine_ls_wR_factor_gt 0.0912
_refine_ls_wR_factor_ref 0.0974
_reflns_number_gt 4428
_reflns_number_total 7799
_reflns_threshold_expression >2\s(I)
_cod_data_source_file cg201271p_si_002.cif
_cod_data_source_block 5-CoL4_{ClO4}2_1.26MeOH_0.74H2O
_cod_depositor_comments
;
The following automatic conversions were performed:

'_symmetry_cell_setting' value 'Monoclinic' changed to 'monoclinic'
according to /home/saulius/struct/CIF-dictionaries/cif_core.dic
dictionary named 'cif_core.dic' version 2.4.1 from 2010-06-29.

Automatic conversion script
Id: cif_fix_values 1715 2011-07-08 13:25:40Z adriana 
;
_cod_database_code 4502965

loop_
_symmetry_equiv_pos_as_xyz
'x, y, z'
'-x, y, -z+1/2'
'x+1/2, y+1/2, z'
'-x+1/2, y+1/2, -z+1/2'
'-x, -y, -z'
'x, -y, z-1/2'
'-x+1/2, -y+1/2, -z'
'x+1/2, -y+1/2, z-1/2'

loop_
_atom_site_label
_atom_site_type_symbol
_atom_site_fract_x
_atom_site_fract_y
_atom_site_fract_z
_atom_site_U_iso_or_equiv
_atom_site_adp_type
_atom_site_occupancy
_atom_site_symmetry_multiplicity
_atom_site_calc_flag
_atom_site_refinement_flags
_atom_site_disorder_assembly
_atom_site_disorder_group
Co Co 0.5000 0.21135(3) 0.7500 0.01494(12) Uani 1 2 d S . .
N1A N 0.35842(7) 0.10616(10) 0.59617(14) 0.0161(4) Uani 1 1 d . . .
C2A C 0.40564(8) 0.14239(13) 0.60668(17) 0.0180(5) Uani 1 1 d . . .
H2A H 0.4182 0.1626 0.5528 0.022 Uiso 1 1 calc R . .
N3A N 0.43272(7) 0.14634(10) 0.70238(14) 0.0161(4) Uani 1 1 d . . .
C4A C 0.39960(8) 0.10977(12) 0.75816(17) 0.0151(5) Uani 1 1 d . . .
C5A C 0.35362(9) 0.08462(12) 0.69198(17) 0.0161(5) Uani 1 1 d . . .
C6A C 0.32091(9) 0.08985(14) 0.49999(17) 0.0228(6) Uani 1 1 d . . .
H6A1 H 0.3263 0.1256 0.4500 0.034 Uiso 1 1 calc R . .
H6A2 H 0.2841 0.0932 0.5082 0.034 Uiso 1 1 calc R . .
H6A3 H 0.3276 0.0400 0.4784 0.034 Uiso 1 1 calc R . .
C7A C 0.41298(9) 0.10386(12) 0.86907(17) 0.0168(5) Uani 1 1 d . . .
C8A C 0.46556(9) 0.08950(14) 0.92329(18) 0.0239(6) Uani 1 1 d . . .
H8A H 0.4930 0.0815 0.8886 0.029 Uiso 1 1 calc R . .
C9A C 0.47793(10) 0.08686(14) 1.02784(19) 0.0288(6) Uani 1 1 d . . .
H9A H 0.5136 0.0784 1.0630 0.035 Uiso 1 1 calc R . .
C10A C 0.43745(10) 0.09681(14) 1.08002(19) 0.0301(6) Uani 1 1 d . . .
H10A H 0.4458 0.0950 1.1504 0.036 Uiso 1 1 calc R . .
C11A C 0.38441(10) 0.10949(13) 1.02772(18) 0.0253(6) Uani 1 1 d . . .
H11A H 0.3569 0.1152 1.0628 0.030 Uiso 1 1 calc R . .
C12A C 0.37240(9) 0.11369(13) 0.92343(17) 0.0206(5) Uani 1 1 d . . .
H12A H 0.3368 0.1232 0.8887 0.025 Uiso 1 1 calc R . .
C13A C 0.30518(8) 0.04326(13) 0.70855(16) 0.0157(5) Uani 1 1 d . . .
C14A C 0.30849(9) -0.03221(13) 0.73368(17) 0.0184(5) Uani 1 1 d . . .
H14A H 0.3415 -0.0574 0.7416 0.022 Uiso 1 1 calc R . .
C15A C 0.26258(9) -0.07037(14) 0.74716(17) 0.0213(5) Uani 1 1 d . . .
H15A H 0.2648 -0.1213 0.7632 0.026 Uiso 1 1 calc R . .
C16A C 0.21375(9) -0.03300(14) 0.73684(17) 0.0224(6) Uani 1 1 d . . .
H16A H 0.1831 -0.0587 0.7462 0.027 Uiso 1 1 calc R . .
C17A C 0.21025(9) 0.04264(14) 0.71263(18) 0.0237(6) Uani 1 1 d . . .
H17A H 0.1773 0.0678 0.7059 0.028 Uiso 1 1 calc R . .
C18A C 0.25566(9) 0.08095(13) 0.69836(17) 0.0203(5) Uani 1 1 d . . .
H18A H 0.2532 0.1318 0.6820 0.024 Uiso 1 1 calc R . .
N1B N 0.46034(7) 0.29608(11) 1.01012(14) 0.0217(5) Uani 1 1 d . . .
C2B C 0.49633(9) 0.27069(13) 0.95911(17) 0.0196(5) Uani 1 1 d . . .
H2B H 0.5315 0.2553 0.9894 0.024 Uiso 1 1 calc R . .
N3B N 0.47579(7) 0.27018(10) 0.86012(14) 0.0163(4) Uani 1 1 d . . .
C4B C 0.42284(8) 0.29774(12) 0.84734(17) 0.0151(5) Uani 1 1 d . . .
C5B C 0.41263(9) 0.31342(13) 0.94005(17) 0.0180(5) Uani 1 1 d . . .
C6B C 0.46850(10) 0.29870(16) 1.12074(18) 0.0348(7) Uani 1 1 d . . .
H6B1 H 0.5017 0.2730 1.1513 0.052 Uiso 1 1 calc R . .
H6B2 H 0.4384 0.2746 1.1405 0.052 Uiso 1 1 calc R . .
H6B3 H 0.4708 0.3501 1.1428 0.052 Uiso 1 1 calc R . .
C7B C 0.38916(9) 0.30961(12) 0.74475(17) 0.0164(5) Uani 1 1 d . . .
C8B C 0.41089(9) 0.35007(13) 0.67504(17) 0.0205(5) Uani 1 1 d . . .
H8B H 0.4456 0.3707 0.6947 0.025 Uiso 1 1 calc R . .
C9B C 0.38110(10) 0.35966(14) 0.57666(18) 0.0273(6) Uani 1 1 d . . .
H9B H 0.3961 0.3861 0.5304 0.033 Uiso 1 1 calc R . .
C10B C 0.32942(10) 0.33036(14) 0.54686(19) 0.0280(6) Uani 1 1 d . . .
H10B H 0.3096 0.3371 0.4807 0.034 Uiso 1 1 calc R . .
C11B C 0.30721(9) 0.29103(14) 0.61546(18) 0.0244(6) Uani 1 1 d . . .
H11B H 0.2722 0.2715 0.5957 0.029 Uiso 1 1 calc R . .
C12B C 0.33670(9) 0.28053(13) 0.71294(17) 0.0195(5) Uani 1 1 d . . .
H12B H 0.3214 0.2536 0.7584 0.023 Uiso 1 1 calc R . .
C13B C 0.36541(9) 0.34728(13) 0.97137(17) 0.0184(5) Uani 1 1 d . . .
C14B C 0.37026(10) 0.41639(15) 1.0193(2) 0.0299(6) Uani 1 1 d . . .
H14B H 0.4035 0.4415 1.0321 0.036 Uiso 1 1 calc R . .
C15B C 0.32615(10) 0.44864(15) 1.0485(2) 0.0336(7) Uani 1 1 d . . .
H15B H 0.3298 0.4951 1.0808 0.040 Uiso 1 1 calc R . .
C16B C 0.27708(10) 0.41201(14) 1.02980(19) 0.0277(6) Uani 1 1 d . . .
H16B H 0.2476 0.4335 1.0501 0.033 Uiso 1 1 calc R . .
C17B C 0.27116(10) 0.34370(15) 0.98125(19) 0.0273(6) Uani 1 1 d . . .
H17B H 0.2375 0.3196 0.9670 0.033 Uiso 1 1 calc R . .
C18B C 0.31555(9) 0.31087(14) 0.95368(18) 0.0247(6) Uani 1 1 d . . .
H18B H 0.3118 0.2638 0.9229 0.030 Uiso 1 1 calc R . .
Cl1 Cl 0.13317(2) 0.25505(3) 0.69600(4) 0.02320(14) Uani 1 1 d . . .
O1 O 0.13686(8) 0.28182(11) 0.79627(13) 0.0417(5) Uani 1 1 d . . .
O2 O 0.18670(7) 0.25058(11) 0.67642(14) 0.0399(5) Uani 1 1 d . . .
O3 O 0.10761(7) 0.18234(10) 0.68362(14) 0.0382(5) Uani 1 1 d . . .
O4 O 0.10060(7) 0.30602(10) 0.62560(14) 0.0400(5) Uani 1 1 d . . .
C19 C 0.00170(16) -0.0200(2) 0.6266(3) 0.0314(10) Uani 0.63 1 d PD A 1
H19A H -0.0245 0.0114 0.6484 0.047 Uiso 0.63 1 calc PR A 1
H19B H 0.0016 -0.0690 0.6562 0.047 Uiso 0.63 1 calc PR A 1
H19C H -0.0076 -0.0241 0.5541 0.047 Uiso 0.63 1 calc PR A 1
O5 O 0.0497(3) 0.0095(3) 0.6551(4) 0.0722(14) Uani 0.63 1 d PDU A 1
H5 H 0.0782(17) -0.021(3) 0.657(5) 0.108 Uiso 0.63 1 d PD B 1
O6 O 0.0356(2) 0.0605(3) 0.5811(3) 0.0258(11) Uani 0.37 1 d PD C 2
H6A H 0.052(3) 0.101(2) 0.611(5) 0.039 Uiso 0.37 1 d PD D 2
H6B H 0.046(5) 0.023(3) 0.625(7) 0.039 Uiso 0.37 1 d PD E 2

loop_
_atom_site_aniso_label
_atom_site_aniso_U_11
_atom_site_aniso_U_22
_atom_site_aniso_U_33
_atom_site_aniso_U_23
_atom_site_aniso_U_13
_atom_site_aniso_U_12
Co 0.0111(2) 0.0187(3) 0.0162(2) 0.000 0.00556(18) 0.000
N1A 0.0134(9) 0.0176(11) 0.0180(11) -0.0004(8) 0.0049(8) -0.0025(8)
C2A 0.0174(12) 0.0176(13) 0.0213(13) 0.0015(10) 0.0089(10) -0.0003(10)
N3A 0.0136(9) 0.0177(11) 0.0187(11) 0.0002(8) 0.0071(8) -0.0005(8)
C4A 0.0119(11) 0.0155(13) 0.0195(13) 0.0005(10) 0.0067(9) 0.0011(9)
C5A 0.0164(12) 0.0137(12) 0.0192(13) 0.0023(10) 0.0058(10) 0.0015(9)
C6A 0.0203(12) 0.0275(15) 0.0198(14) -0.0008(11) 0.0030(10) -0.0044(10)
C7A 0.0189(12) 0.0139(12) 0.0175(13) 0.0004(10) 0.0040(10) -0.0024(10)
C8A 0.0166(12) 0.0327(16) 0.0226(14) 0.0051(11) 0.0050(10) 0.0005(11)
C9A 0.0213(13) 0.0365(17) 0.0262(15) 0.0088(12) 0.0001(11) -0.0036(12)
C10A 0.0362(16) 0.0376(17) 0.0144(14) 0.0036(11) 0.0013(12) -0.0055(13)
C11A 0.0269(14) 0.0287(15) 0.0231(14) 0.0007(11) 0.0114(11) -0.0026(11)
C12A 0.0172(12) 0.0226(14) 0.0225(14) -0.0014(11) 0.0054(10) -0.0017(10)
C13A 0.0134(11) 0.0198(13) 0.0137(12) 0.0001(10) 0.0028(9) -0.0038(10)
C14A 0.0161(12) 0.0200(14) 0.0197(13) 0.0006(10) 0.0050(10) -0.0003(10)
C15A 0.0237(13) 0.0196(14) 0.0211(13) 0.0030(10) 0.0058(10) -0.0049(11)
C16A 0.0192(12) 0.0284(15) 0.0214(14) -0.0015(11) 0.0086(10) -0.0086(11)
C17A 0.0137(12) 0.0292(16) 0.0282(15) -0.0006(11) 0.0048(10) 0.0001(11)
C18A 0.0192(12) 0.0190(13) 0.0232(14) 0.0028(10) 0.0058(10) -0.0008(10)
N1B 0.0174(10) 0.0313(13) 0.0175(11) -0.0009(9) 0.0062(8) 0.0042(9)
C2B 0.0133(11) 0.0265(15) 0.0206(13) -0.0028(10) 0.0068(10) 0.0043(10)
N3B 0.0117(9) 0.0185(11) 0.0196(11) 0.0004(8) 0.0053(8) 0.0003(8)
C4B 0.0127(11) 0.0140(12) 0.0200(12) 0.0007(10) 0.0064(9) 0.0010(9)
C5B 0.0148(11) 0.0200(13) 0.0195(13) 0.0007(10) 0.0047(10) 0.0016(10)
C6B 0.0274(14) 0.062(2) 0.0155(14) -0.0024(13) 0.0065(11) 0.0146(14)
C7B 0.0163(11) 0.0148(13) 0.0196(13) -0.0017(10) 0.0071(10) 0.0039(9)
C8B 0.0152(12) 0.0244(14) 0.0234(14) 0.0022(11) 0.0075(10) 0.0041(10)
C9B 0.0287(14) 0.0318(16) 0.0245(14) 0.0087(12) 0.0123(11) 0.0094(12)
C10B 0.0273(14) 0.0343(17) 0.0199(14) -0.0006(12) -0.0003(11) 0.0126(12)
C11B 0.0181(12) 0.0254(14) 0.0280(14) -0.0067(12) 0.0014(10) 0.0032(11)
C12B 0.0182(12) 0.0183(13) 0.0235(13) -0.0023(10) 0.0077(10) 0.0027(10)
C13B 0.0174(12) 0.0234(14) 0.0162(12) 0.0029(10) 0.0079(10) 0.0049(10)
C14B 0.0234(14) 0.0319(16) 0.0382(16) -0.0073(13) 0.0147(12) -0.0029(12)
C15B 0.0358(16) 0.0273(16) 0.0447(18) -0.0110(13) 0.0240(13) -0.0005(13)
C16B 0.0245(14) 0.0314(16) 0.0328(15) 0.0034(12) 0.0182(12) 0.0088(12)
C17B 0.0201(13) 0.0283(15) 0.0376(16) 0.0028(12) 0.0148(12) 0.0011(11)
C18B 0.0252(13) 0.0231(14) 0.0292(15) 0.0001(11) 0.0132(11) 0.0017(11)
Cl1 0.0215(3) 0.0276(4) 0.0216(3) -0.0023(3) 0.0073(2) 0.0001(3)
O1 0.0491(12) 0.0554(14) 0.0238(11) -0.0112(10) 0.0151(9) -0.0040(10)
O2 0.0235(9) 0.0467(13) 0.0541(13) -0.0175(10) 0.0186(9) -0.0011(9)
O3 0.0350(11) 0.0257(11) 0.0544(13) -0.0034(9) 0.0112(9) -0.0066(9)
O4 0.0346(11) 0.0430(13) 0.0374(12) 0.0148(9) -0.0025(9) -0.0001(9)
C19 0.024(2) 0.033(3) 0.039(3) 0.004(2) 0.0098(19) -0.0052(19)
O5 0.061(3) 0.059(3) 0.101(4) 0.030(2) 0.026(3) 0.014(2)
O6 0.037(3) 0.015(3) 0.025(3) 0.005(2) 0.007(2) -0.003(2)

loop_
_atom_type_symbol
_atom_type_description
_atom_type_scat_dispersion_real
_atom_type_scat_dispersion_imag
_atom_type_scat_source
C C 0.0033 0.0016 'International Tables Vol C Tables 4.2.6.8 and 6.1.1.4'
H H 0.0000 0.0000 'International Tables Vol C Tables 4.2.6.8 and 6.1.1.4'
N N 0.0061 0.0033 'International Tables Vol C Tables 4.2.6.8 and 6.1.1.4'
O O 0.0106 0.0060 'International Tables Vol C Tables 4.2.6.8 and 6.1.1.4'
Cl Cl 0.1484 0.1585 'International Tables Vol C Tables 4.2.6.8 and 6.1.1.4'
Co Co 0.3494 0.9721 'International Tables Vol C Tables 4.2.6.8 and 6.1.1.4'

loop_
_geom_angle_atom_site_label_1
_geom_angle_atom_site_label_2
_geom_angle_atom_site_label_3
_geom_angle
_geom_angle_site_symmetry_1
_geom_angle_site_symmetry_3
N3B Co N3B 117.80(10) 2_656 .
N3B Co N3A 115.33(7) 2_656 .
N3B Co N3A 99.18(7) . .
N3B Co N3A 99.18(7) 2_656 2_656
N3B Co N3A 115.33(7) . 2_656
N3A Co N3A 110.70(10) . 2_656
C2A N1A C5A 107.33(18) . .
C2A N1A C6A 125.18(19) . .
C5A N1A C6A 127.42(18) . .
N3A C2A N1A 112.4(2) . .
N3A C2A H2A 123.8 . .
N1A C2A H2A 123.8 . .
C2A N3A C4A 105.33(18) . .
C2A N3A Co 123.37(15) . .
C4A N3A Co 130.26(15) . .
C5A C4A N3A 108.44(19) . .
C5A C4A C7A 127.7(2) . .
N3A C4A C7A 123.80(19) . .
C4A C5A N1A 106.48(19) . .
C4A C5A C13A 131.7(2) . .
N1A C5A C13A 121.80(19) . .
N1A C6A H6A1 109.5 . .
N1A C6A H6A2 109.5 . .
H6A1 C6A H6A2 109.5 . .
N1A C6A H6A3 109.5 . .
H6A1 C6A H6A3 109.5 . .
H6A2 C6A H6A3 109.5 . .
C8A C7A C12A 117.9(2) . .
C8A C7A C4A 121.8(2) . .
C12A C7A C4A 120.2(2) . .
C9A C8A C7A 121.2(2) . .
C9A C8A H8A 119.4 . .
C7A C8A H8A 119.4 . .
C10A C9A C8A 120.0(2) . .
C10A C9A H9A 120.0 . .
C8A C9A H9A 120.0 . .
C9A C10A C11A 120.0(2) . .
C9A C10A H10A 120.0 . .
C11A C10A H10A 120.0 . .
C12A C11A C10A 119.9(2) . .
C12A C11A H11A 120.1 . .
C10A C11A H11A 120.1 . .
C11A C12A C7A 121.0(2) . .
C11A C12A H12A 119.5 . .
C7A C12A H12A 119.5 . .
C14A C13A C18A 119.6(2) . .
C14A C13A C5A 120.8(2) . .
C18A C13A C5A 119.6(2) . .
C13A C14A C15A 120.1(2) . .
C13A C14A H14A 120.0 . .
C15A C14A H14A 120.0 . .
C16A C15A C14A 120.2(2) . .
C16A C15A H15A 119.9 . .
C14A C15A H15A 119.9 . .
C15A C16A C17A 120.1(2) . .
C15A C16A H16A 120.0 . .
C17A C16A H16A 120.0 . .
C18A C17A C16A 120.1(2) . .
C18A C17A H17A 119.9 . .
C16A C17A H17A 119.9 . .
C17A C18A C13A 120.0(2) . .
C17A C18A H18A 120.0 . .
C13A C18A H18A 120.0 . .
C2B N1B C5B 107.79(19) . .
C2B N1B C6B 125.70(19) . .
C5B N1B C6B 126.31(19) . .
N3B C2B N1B 111.71(19) . .
N3B C2B H2B 124.1 . .
N1B C2B H2B 124.1 . .
C2B N3B C4B 105.55(18) . .
C2B N3B Co 129.47(15) . .
C4B N3B Co 121.88(14) . .
C5B C4B N3B 109.28(19) . .
C5B C4B C7B 130.6(2) . .
N3B C4B C7B 119.99(19) . .
C4B C5B N1B 105.66(19) . .
C4B C5B C13B 132.6(2) . .
N1B C5B C13B 121.6(2) . .
N1B C6B H6B1 109.5 . .
N1B C6B H6B2 109.5 . .
H6B1 C6B H6B2 109.5 . .
N1B C6B H6B3 109.5 . .
H6B1 C6B H6B3 109.5 . .
H6B2 C6B H6B3 109.5 . .
C12B C7B C8B 118.1(2) . .
C12B C7B C4B 123.0(2) . .
C8B C7B C4B 118.9(2) . .
C9B C8B C7B 120.3(2) . .
C9B C8B H8B 119.8 . .
C7B C8B H8B 119.8 . .
C10B C9B C8B 120.5(2) . .
C10B C9B H9B 119.7 . .
C8B C9B H9B 119.7 . .
C9B C10B C11B 119.7(2) . .
C9B C10B H10B 120.2 . .
C11B C10B H10B 120.2 . .
C12B C11B C10B 120.2(2) . .
C12B C11B H11B 119.9 . .
C10B C11B H11B 119.9 . .
C11B C12B C7B 121.1(2) . .
C11B C12B H12B 119.4 . .
C7B C12B H12B 119.4 . .
C14B C13B C18B 118.5(2) . .
C14B C13B C5B 120.3(2) . .
C18B C13B C5B 121.1(2) . .
C13B C14B C15B 120.7(2) . .
C13B C14B H14B 119.7 . .
C15B C14B H14B 119.7 . .
C16B C15B C14B 120.0(2) . .
C16B C15B H15B 120.0 . .
C14B C15B H15B 120.0 . .
C15B C16B C17B 120.4(2) . .
C15B C16B H16B 119.8 . .
C17B C16B H16B 119.8 . .
C16B C17B C18B 119.6(2) . .
C16B C17B H17B 120.2 . .
C18B C17B H17B 120.2 . .
C13B C18B C17B 120.8(2) . .
C13B C18B H18B 119.6 . .
C17B C18B H18B 119.6 . .
O1 Cl1 O4 109.18(12) . .
O1 Cl1 O2 109.45(11) . .
O4 Cl1 O2 109.49(12) . .
O1 Cl1 O3 110.10(12) . .
O4 Cl1 O3 108.48(11) . .
O2 Cl1 O3 110.12(11) . .
O5 C19 H19A 109.5 . .
O5 C19 H19B 109.5 . .
H19A C19 H19B 109.5 . .
O5 C19 H19C 109.5 . .
H19A C19 H19C 109.5 . .
H19B C19 H19C 109.5 . .
C19 O5 H5 117(4) . .
C19 O5 H6B 89(10) . .
H5 O5 H6B 109(10) . .
H6A O6 H6B 105(3) . .

loop_
_geom_bond_atom_site_label_1
_geom_bond_atom_site_label_2
_geom_bond_distance
_geom_bond_site_symmetry_2
Co N3B 2.0249(18) 2_656
Co N3B 2.0249(18) .
Co N3A 2.0332(18) .
Co N3A 2.0332(18) 2_656
N1A C2A 1.332(3) .
N1A C5A 1.384(3) .
N1A C6A 1.456(3) .
C2A N3A 1.324(3) .
C2A H2A 0.9300 .
N3A C4A 1.405(3) .
C4A C5A 1.371(3) .
C4A C7A 1.468(3) .
C5A C13A 1.485(3) .
C6A H6A1 0.9600 .
C6A H6A2 0.9600 .
C6A H6A3 0.9600 .
C7A C8A 1.386(3) .
C7A C12A 1.399(3) .
C8A C9A 1.381(3) .
C8A H8A 0.9300 .
C9A C10A 1.377(3) .
C9A H9A 0.9300 .
C10A C11A 1.383(3) .
C10A H10A 0.9300 .
C11A C12A 1.378(3) .
C11A H11A 0.9300 .
C12A H12A 0.9300 .
C13A C14A 1.382(3) .
C13A C18A 1.395(3) .
C14A C15A 1.388(3) .
C14A H14A 0.9300 .
C15A C16A 1.377(3) .
C15A H15A 0.9300 .
C16A C17A 1.382(3) .
C16A H16A 0.9300 .
C17A C18A 1.382(3) .
C17A H17A 0.9300 .
C18A H18A 0.9300 .
N1B C2B 1.336(3) .
N1B C5B 1.388(3) .
N1B C6B 1.467(3) .
C2B N3B 1.324(3) .
C2B H2B 0.9300 .
N3B C4B 1.395(3) .
C4B C5B 1.366(3) .
C4B C7B 1.471(3) .
C5B C13B 1.478(3) .
C6B H6B1 0.9600 .
C6B H6B2 0.9600 .
C6B H6B3 0.9600 .
C7B C12B 1.394(3) .
C7B C8B 1.393(3) .
C8B C9B 1.385(3) .
C8B H8B 0.9300 .
C9B C10B 1.376(3) .
C9B H9B 0.9300 .
C10B C11B 1.378(3) .
C10B H10B 0.9300 .
C11B C12B 1.374(3) .
C11B H11B 0.9300 .
C12B H12B 0.9300 .
C13B C14B 1.382(3) .
C13B C18B 1.385(3) .
C14B C15B 1.385(3) .
C14B H14B 0.9300 .
C15B C16B 1.370(3) .
C15B H15B 0.9300 .
C16B C17B 1.373(3) .
C16B H16B 0.9300 .
C17B C18B 1.385(3) .
C17B H17B 0.9300 .
C18B H18B 0.9300 .
Cl1 O1 1.4224(18) .
Cl1 O4 1.4324(17) .
Cl1 O2 1.4342(17) .
Cl1 O3 1.4372(18) .
C19 O5 1.294(6) .
C19 H19A 0.9600 .
C19 H19B 0.9600 .
C19 H19C 0.9600 .
O5 H5 0.89(2) .
O5 H6B 0.47(6) .
O6 H6A 0.87(2) .
O6 H6B 0.89(2) .
